data_2201788
loop_
_publ_author_name
'Jones, Peter G.'
'Hopf, Henning'
'Witulkski, Bernhard'

_publ_section_title
;
 9,10-Dicyanodibenzoisobullvalene
;
_journal_issue 2
_journal_name_full 'Acta Crystallographica Section E'
_journal_page_first o169
_journal_page_last o170
_journal_paper_doi 10.1107/S1600536803000941
_journal_volume 59
_journal_year 2003
_chemical_formula_iupac 'C20 H12 N2'
_chemical_formula_moiety 'C20 H12 N2'
_chemical_formula_sum 'C20 H12 N2'
_chemical_formula_weight 280.32
_chemical_name_systematic
;
 9,10-Dicyano-dibenzoisobullvalene
;
_space_group_IT_number 2
_symmetry_cell_setting triclinic
_symmetry_space_group_name_Hall '-P 1'
_symmetry_space_group_name_H-M 'P -1'
_atom_sites_solution_hydrogens geom
_atom_sites_solution_primary direct
_atom_sites_solution_secondary difmap
_audit_creation_method SHELXL-97
_cell_angle_alpha 96.85(3)
_cell_angle_beta 90.65(3)
_cell_angle_gamma 102.51(3)
_cell_formula_units_Z 2
_cell_length_a 6.722(3)
_cell_length_b 9.154(3)
_cell_length_c 12.143(4)
_cell_measurement_reflns_used 50
_cell_measurement_temperature 178(2)
_cell_measurement_theta_max 12
_cell_measurement_theta_min 10
_cell_volume 723.7(5)
_computing_cell_refinement P3
_computing_data_collection 'P3 (Nicolet, 1987)'
_computing_data_reduction 'XDISK (Nicolet, 1987)'
_computing_molecular_graphics 'XP (Siemens, 1994)'
_computing_publication_material SHELXL97
_computing_structure_refinement 'SHELXL97 (Sheldrick, 1997)'
_computing_structure_solution 'SHELXS97 (Sheldrick, 1990)'
_diffrn_ambient_temperature 178(2)
_diffrn_measured_fraction_theta_full 0.998
_diffrn_measured_fraction_theta_max 0.998
_diffrn_measurement_device_type 'Nicolet R3'
_diffrn_measurement_method \w
_diffrn_radiation_monochromator graphite
_diffrn_radiation_source 'fine-focus sealed tube'
_diffrn_radiation_type MoK\a
_diffrn_radiation_wavelength 0.71073
_diffrn_reflns_av_R_equivalents 0.0157
_diffrn_reflns_av_sigmaI/netI 0.0295
_diffrn_reflns_limit_h_max 2
_diffrn_reflns_limit_h_min -7
_diffrn_reflns_limit_k_max 10
_diffrn_reflns_limit_k_min -10
_diffrn_reflns_limit_l_max 14
_diffrn_reflns_limit_l_min -14
_diffrn_reflns_number 3368
_diffrn_reflns_theta_full 24.99
_diffrn_reflns_theta_max 24.99
_diffrn_reflns_theta_min 3.02
_diffrn_standards_decay_% 0
_diffrn_standards_interval_count 147
_diffrn_standards_number 3
_exptl_absorpt_coefficient_mu 0.076
_exptl_absorpt_correction_type none
_exptl_crystal_colour colourless
_exptl_crystal_density_diffrn 1.286
_exptl_crystal_density_method 'not measured'
_exptl_crystal_description prism
_exptl_crystal_F_000 292
_exptl_crystal_size_max 0.7
_exptl_crystal_size_mid 0.4
_exptl_crystal_size_min 0.2
_refine_diff_density_max 0.142
_refine_diff_density_min -0.192
_refine_ls_extinction_method none
_refine_ls_goodness_of_fit_ref 1.030
_refine_ls_hydrogen_treatment constr
_refine_ls_matrix_type full
_refine_ls_number_parameters 199
_refine_ls_number_reflns 2539
_refine_ls_number_restraints 0
_refine_ls_restrained_S_all 1.030
_refine_ls_R_factor_all 0.0574
_refine_ls_R_factor_gt 0.0402
_refine_ls_shift/su_max <0.001
_refine_ls_shift/su_mean 0.000
_refine_ls_structure_factor_coef Fsqd
_refine_ls_weighting_details 'calc w = 1/[\s^2^(Fo^2^)+(0.0631P)^2^+0.0943P] where P = (Fo^2^+2Fc^2^)/3'
_refine_ls_weighting_scheme calc
_refine_ls_wR_factor_gt 0.1002
_refine_ls_wR_factor_ref 0.1112
_reflns_number_gt 1923
_reflns_number_total 2539
_reflns_threshold_expression I>2\s(I)
_cod_data_source_file bt6226.cif
_cod_data_source_block 2
_cod_database_code 2201788
_cod_database_fobs_code 2201788

loop_
_symmetry_equiv_pos_as_xyz
'x, y, z'
'-x, -y, -z'

loop_
_atom_site_label
_atom_site_fract_x
_atom_site_fract_y
_atom_site_fract_z
_atom_site_U_iso_or_equiv
_atom_site_adp_type
_atom_site_calc_flag
_atom_site_refinement_flags
_atom_site_occupancy
_atom_site_disorder_assembly
_atom_site_disorder_group
_atom_site_type_symbol
C1 0.0414(3) 0.41201(17) 0.29653(13) 0.0338(4) Uani d . 1 . . C
H1 -0.0858 0.4411 0.2940 0.041 Uiso calc R 1 . . H
C2 0.0870(3) 0.36070(18) 0.38951(13) 0.0364(4) Uani d . 1 . . C
H2 -0.0104 0.3631 0.4454 0.044 Uiso calc R 1 . . H
C3 0.2631(3) 0.30107(18) 0.41978(13) 0.0346(4) Uani d . 1 . . C
C4 0.3735(2) 0.22503(17) 0.34350(13) 0.0312(4) Uani d . 1 . . C
C5 0.3123(2) 0.19330(16) 0.22141(12) 0.0282(4) Uani d . 1 . . C
H5 0.4095 0.1365 0.1841 0.034 Uiso calc R 1 . . H
C6 0.0981(2) 0.10131(16) 0.19116(12) 0.0277(4) Uani d . 1 . . C
C7 0.0002(2) 0.16378(16) 0.11276(12) 0.0282(4) Uani d . 1 . . C
C8 0.1255(2) 0.31159(16) 0.09186(12) 0.0287(4) Uani d . 1 . . C
H8 0.1293 0.3436 0.0159 0.034 Uiso calc R 1 . . H
C9 0.1645(2) 0.42951(16) 0.19593(12) 0.0288(4) Uani d . 1 . . C
C10 0.3209(2) 0.33435(16) 0.16302(12) 0.0277(4) Uani d . 1 . . C
C11 0.3204(3) 0.3167(2) 0.53256(14) 0.0497(5) Uani d . 1 . . C
H11 0.2454 0.3656 0.5854 0.060 Uiso calc R 1 . . H
C12 0.4832(3) 0.2630(2) 0.56888(16) 0.0579(6) Uani d . 1 . . C
H12 0.5193 0.2752 0.6458 0.070 Uiso calc R 1 . . H
C13 0.5929(3) 0.1917(2) 0.49344(16) 0.0532(5) Uani d . 1 . . C
H13 0.7062 0.1559 0.5180 0.064 Uiso calc R 1 . . H
C14 0.5374(3) 0.1721(2) 0.38130(14) 0.0410(4) Uani d . 1 . . C
H14 0.6127 0.1218 0.3296 0.049 Uiso calc R 1 . . H
C15 0.0033(3) -0.03372(17) 0.22732(13) 0.0337(4) Uani d . 1 . . C
H15 0.0681 -0.0756 0.2819 0.040 Uiso calc R 1 . . H
C16 -0.1880(3) -0.10647(18) 0.18220(14) 0.0385(4) Uani d . 1 . . C
H16 -0.2543 -0.1995 0.2057 0.046 Uiso calc R 1 . . H
C17 -0.2840(3) -0.04492(18) 0.10301(14) 0.0380(4) Uani d . 1 . . C
H17 -0.4147 -0.0967 0.0727 0.046 Uiso calc R 1 . . H
C18 -0.1908(2) 0.09185(17) 0.06762(13) 0.0333(4) Uani d . 1 . . C
H18 -0.2565 0.1346 0.0139 0.040 Uiso calc R 1 . . H
C19 0.2195(2) 0.58454(18) 0.17152(13) 0.0332(4) Uani d . 1 . . C
C20 0.5186(3) 0.41121(17) 0.13149(12) 0.0309(4) Uani d . 1 . . C
N1 0.2657(2) 0.70710(16) 0.15399(12) 0.0446(4) Uani d . 1 . . N
N2 0.6789(2) 0.47187(17) 0.11101(12) 0.0433(4) Uani d . 1 . . N

loop_
_atom_site_aniso_label
_atom_site_aniso_U_11
_atom_site_aniso_U_22
_atom_site_aniso_U_33
_atom_site_aniso_U_12
_atom_site_aniso_U_13
_atom_site_aniso_U_23
C1 0.0304(9) 0.0312(8) 0.0382(9) 0.0059(7) 0.0046(7) -0.0010(7)
C2 0.0378(10) 0.0349(9) 0.0324(9) 0.0015(7) 0.0099(7) -0.0015(7)
C3 0.0370(10) 0.0337(9) 0.0288(8) -0.0030(7) 0.0015(7) 0.0066(6)
C4 0.0305(9) 0.0298(8) 0.0310(8) -0.0018(7) 0.0000(7) 0.0102(6)
C5 0.0297(8) 0.0279(8) 0.0285(8) 0.0083(6) 0.0048(6) 0.0065(6)
C6 0.0311(9) 0.0257(7) 0.0259(7) 0.0066(6) 0.0039(6) 0.0010(6)
C7 0.0308(9) 0.0270(8) 0.0260(7) 0.0059(7) 0.0036(6) 0.0008(6)
C8 0.0292(9) 0.0294(8) 0.0271(7) 0.0054(7) -0.0001(6) 0.0045(6)
C9 0.0297(9) 0.0260(8) 0.0306(8) 0.0059(6) 0.0001(7) 0.0035(6)
C10 0.0278(8) 0.0292(8) 0.0262(7) 0.0050(6) 0.0028(6) 0.0052(6)
C11 0.0585(13) 0.0556(11) 0.0282(9) -0.0022(10) 0.0025(9) 0.0049(8)
C12 0.0580(13) 0.0729(14) 0.0339(10) -0.0121(11) -0.0128(10) 0.0206(9)
C13 0.0402(11) 0.0667(13) 0.0515(12) -0.0032(10) -0.0104(9) 0.0314(10)
C14 0.0337(10) 0.0465(10) 0.0437(10) 0.0032(8) -0.0014(8) 0.0202(8)
C15 0.0433(10) 0.0284(8) 0.0298(8) 0.0085(7) 0.0047(7) 0.0045(6)
C16 0.0444(10) 0.0264(8) 0.0406(9) -0.0010(7) 0.0088(8) 0.0032(7)
C17 0.0336(9) 0.0349(9) 0.0397(9) -0.0005(7) 0.0010(8) -0.0034(7)
C18 0.0330(9) 0.0332(8) 0.0324(8) 0.0064(7) -0.0014(7) 0.0003(7)
C19 0.0338(9) 0.0328(9) 0.0328(8) 0.0074(7) -0.0027(7) 0.0038(7)
C20 0.0322(9) 0.0334(8) 0.0282(8) 0.0070(7) 0.0006(7) 0.0090(6)
N1 0.0494(10) 0.0327(8) 0.0518(9) 0.0073(7) -0.0016(7) 0.0090(7)
N2 0.0345(9) 0.0474(9) 0.0488(9) 0.0047(7) 0.0053(7) 0.0175(7)

loop_
_atom_type_symbol
_atom_type_description
_atom_type_scat_dispersion_real
_atom_type_scat_dispersion_imag
_atom_type_scat_source
C C 0.0033 0.0016 'International Tables Vol C Tables 4.2.6.8 and 6.1.1.4'
H H 0.0000 0.0000 'International Tables Vol C Tables 4.2.6.8 and 6.1.1.4'
N N 0.0061 0.0033 'International Tables Vol C Tables 4.2.6.8 and 6.1.1.4'

loop_
_geom_angle_atom_site_label_1
_geom_angle_atom_site_label_2
_geom_angle_atom_site_label_3
_geom_angle
_geom_angle_publ_flag
C2 C1 C9 128.14(16) ?
C2 C1 H1 115.9 ?
C9 C1 H1 115.9 ?
C1 C2 C3 130.54(16) ?
C1 C2 H2 114.7 ?
C3 C2 H2 114.7 ?
C11 C3 C4 118.02(17) ?
C11 C3 C2 117.62(16) ?
C4 C3 C2 124.32(15) ?
C14 C4 C3 119.60(15) ?
C14 C4 C5 118.91(15) ?
C3 C4 C5 121.43(15) ?
C4 C5 C6 116.61(13) ?
C4 C5 C10 114.76(12) ?
C6 C5 C10 102.94(12) ?
C4 C5 H5 107.3 ?
C6 C5 H5 107.3 ?
C10 C5 H5 107.3 ?
C15 C6 C7 120.35(15) ?
C15 C6 C5 127.79(14) ?
C7 C6 C5 111.76(13) ?
C18 C7 C6 121.22(14) ?
C18 C7 C8 128.14(14) ?
C6 C7 C8 110.61(14) ?
C7 C8 C10 105.60(12) ?
C7 C8 C9 113.32(12) ?
C10 C8 C9 59.92(10) y
C7 C8 H8 120.8 ?
C10 C8 H8 120.8 ?
C9 C8 H8 120.8 ?
C19 C9 C1 113.08(13) ?
C19 C9 C10 114.98(13) ?
C1 C9 C10 122.88(13) ?
C19 C9 C8 113.88(13) ?
C1 C9 C8 122.47(13) ?
C10 C9 C8 59.54(10) y
C20 C10 C8 124.02(13) ?
C20 C10 C9 117.86(13) ?
C8 C10 C9 60.54(10) y
C20 C10 C5 116.99(13) ?
C8 C10 C5 108.49(13) ?
C9 C10 C5 116.98(12) ?
C12 C11 C3 121.67(19) ?
C12 C11 H11 119.2 ?
C3 C11 H11 119.2 ?
C13 C12 C11 119.87(17) ?
C13 C12 H12 120.1 ?
C11 C12 H12 120.1 ?
C12 C13 C14 119.74(19) ?
C12 C13 H13 120.1 ?
C14 C13 H13 120.1 ?
C13 C14 C4 121.07(19) ?
C13 C14 H14 119.5 ?
C4 C14 H14 119.5 ?
C6 C15 C16 118.67(15) ?
C6 C15 H15 120.7 ?
C16 C15 H15 120.7 ?
C15 C16 C17 120.83(15) ?
C15 C16 H16 119.6 ?
C17 C16 H16 119.6 ?
C16 C17 C18 120.73(16) ?
C16 C17 H17 119.6 ?
C18 C17 H17 119.6 ?
C7 C18 C17 118.19(15) ?
C7 C18 H18 120.9 ?
C17 C18 H18 120.9 ?
N1 C19 C9 178.63(17) ?
N2 C20 C10 176.98(16) ?

loop_
_geom_bond_atom_site_label_1
_geom_bond_atom_site_label_2
_geom_bond_site_symmetry_2
_geom_bond_distance
_geom_bond_publ_flag
C1 C2 . 1.331(2) ?
C1 C9 . 1.488(2) ?
C1 H1 . 0.9500 ?
C2 C3 . 1.467(3) ?
C2 H2 . 0.9500 ?
C3 C11 . 1.401(2) ?
C3 C4 . 1.407(2) ?
C4 C14 . 1.390(2) ?
C4 C5 . 1.511(2) ?
C5 C6 . 1.519(2) ?
C5 C10 . 1.536(2) ?
C5 H5 . 1.0000 ?
C6 C15 . 1.386(2) ?
C6 C7 . 1.395(2) ?
C7 C18 . 1.383(2) ?
C7 C8 . 1.482(2) ?
C8 C10 . 1.526(2) y
C8 C9 . 1.541(2) y
C8 H8 . 1.0000 ?
C9 C19 . 1.454(2) ?
C9 C10 . 1.532(2) y
C10 C20 . 1.442(2) ?
C11 C12 . 1.381(3) ?
C11 H11 . 0.9500 ?
C12 C13 . 1.375(3) ?
C12 H12 . 0.9500 ?
C13 C14 . 1.388(3) ?
C13 H13 . 0.9500 ?
C14 H14 . 0.9500 ?
C15 C16 . 1.387(2) ?
C15 H15 . 0.9500 ?
C16 C17 . 1.390(2) ?
C16 H16 . 0.9500 ?
C17 C18 . 1.393(2) ?
C17 H17 . 0.9500 ?
C18 H18 . 0.9500 ?
C19 N1 . 1.144(2) ?
C20 N2 . 1.145(2) ?

loop_
_geom_hbond_atom_site_label_D
_geom_hbond_atom_site_label_H
_geom_hbond_atom_site_label_A
_geom_hbond_site_symmetry_A
_geom_hbond_distance_DH
_geom_hbond_distance_HA
_geom_hbond_distance_DA
_geom_hbond_angle_DHA
C18 H18 N1 2_565 0.95 2.65 3.526(2) 154
C8 H8 N2 2_665 1.00 2.57 3.440(2) 145

loop_
_geom_torsion_atom_site_label_1
_geom_torsion_atom_site_label_2
_geom_torsion_atom_site_label_3
_geom_torsion_atom_site_label_4
_geom_torsion
C9 C1 C2 C3 -2.8(3)
C1 C2 C3 C11 152.47(18)
C1 C2 C3 C4 -29.7(3)
C11 C3 C4 C14 -1.8(2)
C2 C3 C4 C14 -179.55(15)
C11 C3 C4 C5 175.52(14)
C2 C3 C4 C5 -2.3(2)
C14 C4 C5 C6 119.09(16)
C3 C4 C5 C6 -58.22(19)
C14 C4 C5 C10 -120.45(16)
C3 C4 C5 C10 62.23(19)
C4 C5 C6 C15 -49.2(2)
C10 C5 C6 C15 -175.76(14)
C4 C5 C6 C7 134.56(14)
C10 C5 C6 C7 7.99(16)
C15 C6 C7 C18 -1.3(2)
C5 C6 C7 C18 175.23(13)
C15 C6 C7 C8 176.80(13)
C5 C6 C7 C8 -6.64(17)
C18 C7 C8 C10 -179.81(14)
C6 C7 C8 C10 2.22(16)
C18 C7 C8 C9 116.69(17)
C6 C7 C8 C9 -61.28(17)
C2 C1 C9 C19 -119.42(18)
C2 C1 C9 C10 25.9(2)
C2 C1 C9 C8 98.1(2)
C7 C8 C9 C19 -158.92(13)
C10 C8 C9 C19 105.99(15)
C7 C8 C9 C1 -16.8(2)
C10 C8 C9 C1 -111.85(16)
C7 C8 C9 C10 95.09(14)
C7 C8 C10 C20 146.31(14)
C9 C8 C10 C20 -105.44(16)
C7 C8 C10 C9 -108.25(13)
C7 C8 C10 C5 2.87(15)
C9 C8 C10 C5 111.13(13)
C19 C9 C10 C20 11.23(19)
C1 C9 C10 C20 -133.46(15)
C8 C9 C10 C20 115.36(15)
C19 C9 C10 C8 -104.13(15)
C1 C9 C10 C8 111.19(16)
C19 C9 C10 C5 158.91(13)
C1 C9 C10 C5 14.2(2)
C8 C9 C10 C5 -96.96(15)
C4 C5 C10 C20 79.58(17)
C6 C5 C10 C20 -152.68(13)
C4 C5 C10 C8 -134.07(14)
C6 C5 C10 C8 -6.33(15)
C4 C5 C10 C9 -68.39(18)
C6 C5 C10 C9 59.35(16)
C4 C3 C11 C12 1.6(3)
C2 C3 C11 C12 179.48(16)
C3 C11 C12 C13 -0.2(3)
C11 C12 C13 C14 -1.0(3)
C12 C13 C14 C4 0.7(3)
C3 C4 C14 C13 0.7(2)
C5 C4 C14 C13 -176.68(15)
C7 C6 C15 C16 1.4(2)
C5 C6 C15 C16 -174.56(14)
C6 C15 C16 C17 -0.5(2)
C15 C16 C17 C18 -0.4(2)
C6 C7 C18 C17 0.4(2)
C8 C7 C18 C17 -177.42(14)
C16 C17 C18 C7 0.5(2)
